data_2003394
loop_
_publ_author_name
'Viossat, B.'
'Nguyen-Huy, D.'
'Rodier, N.'

_publ_section_title
;
 Isotypie Entre les Structures Cristallines des
 T\'etrachlorocuprate(II) et T\'etrachloropalladate(II) de
 <i>S</i>,<i>S</i>'-(Octane-1,8-diyle)bis(thiouronium)
;
_journal_issue 4
_journal_name_full 'Acta Crystallographica Section C'
_journal_page_first 628
_journal_page_last 629
_journal_paper_doi 10.1107/S0108270194007432
_journal_volume 51
_journal_year 1995
_chemical_compound_source ' \'evaporation d'une solution aqueuse'
_chemical_formula_moiety 'C10 H24 N4 S2,Cl4 Pd1'
_chemical_formula_sum 'C10 H24 Cl4 N4 Pd S2'
_chemical_formula_weight 512.67
_space_group_IT_number 2
_symmetry_cell_setting triclinic
_symmetry_space_group_name_Hall '-P 1'
_symmetry_space_group_name_H-M 'P -1'
_atom_type_scat_source IntTabIV
_cell_angle_alpha 99.48(1)
_cell_angle_beta 93.84(1)
_cell_angle_gamma 117.02(2)
_cell_formula_units_Z 1
_cell_length_a 7.799(1)
_cell_length_b 8.132(2)
_cell_length_c 8.823(1)
_cell_measurement_reflns_used 25
_cell_measurement_temperature 293
_cell_measurement_theta_max 14.34
_cell_measurement_theta_min 7.47
_cell_volume 485.24(17)
_diffrn_measurement_device 'Enraf-Nonius CAD-4'
_diffrn_measurement_method \q-2\q
_diffrn_radiation_type MoK\=\a
_diffrn_radiation_wavelength 0.7107
_diffrn_reflns_limit_h_max 8
_diffrn_reflns_limit_h_min -9
_diffrn_reflns_limit_k_max 10
_diffrn_reflns_limit_k_min 0
_diffrn_reflns_limit_l_max 10
_diffrn_reflns_limit_l_min -10
_diffrn_reflns_number 1897
_diffrn_reflns_theta_max 26
_diffrn_standards_decay_% '4.4 (correction de d\'ecroissance)'
_diffrn_standards_interval_time 120
_diffrn_standards_number 3
_exptl_absorpt_coefficient_mu 1.705
_exptl_absorpt_correction_type none
_exptl_crystal_colour 'Jaune orang\'e'
_exptl_crystal_density_diffrn 1.75
_exptl_crystal_density_meas 1.76
_exptl_crystal_description Aiguille
_exptl_crystal_size_max 0.35
_exptl_crystal_size_mid 0.12
_exptl_crystal_size_min 0.08
_refine_diff_density_max 0.39(7)
_refine_diff_density_min -0.44(7)
_refine_ls_extinction_coef 3.5E-7(4)
_refine_ls_extinction_method 'Stout & Jensen (1968)'
_refine_ls_goodness_of_fit_obs 1.17
_refine_ls_hydrogen_treatment noref
_refine_ls_number_parameters 101
_refine_ls_number_reflns 1654
_refine_ls_R_factor_obs 0.023
_refine_ls_shift/esd_max <0.01
_refine_ls_structure_factor_coef F
_refine_ls_weighting_details 'w = 1/(1 + 0.01F)'
_refine_ls_weighting_scheme calc
_refine_ls_wR_factor_obs 0.029
_reflns_number_observed 1654
_reflns_number_total 1897
_reflns_observed_criterion I>=3\s(I)
_cod_data_source_file pa1105.cif
_cod_data_source_block pa1105a
_cod_depositor_comments
;
The following automatic conversions were performed:

'_refine_ls_weighting_scheme' value 'w = 1/(1 + 0.01F)' was changed
to 'calc'. New tag '_refine_ls_weighting_details' was created. The
value of the new tag was set to 'w = 1/(1 + 0.01F)'.

Automatic conversion script
Id: cif_fix_values 3143 2015-03-26 13:38:13Z robertas 
;
_cod_original_cell_volume 485.3(3)
_cod_original_formula_sum 'C10 H24 Cl4 N4 Pd1 S2'
_cod_database_code 2003394

loop_
_symmetry_equiv_pos_as_xyz
x,y,z
-x,-y,-z

loop_
_atom_site_label
_atom_site_fract_x
_atom_site_fract_y
_atom_site_fract_z
_atom_site_U_iso_or_equiv
Pd .0000 .0000 .0000 .02983(6)
Cl(1) .2450(1) .30511(9) .0112(1) .0406(2)
Cl(2) .2165(1) -.0591(1) .1419(1) .0458(2)
S .1129(1) -.2365(1) .6690(1) .0503(2)
N(12) .0308(4) -.5200(4) .7977(4) .0603(8)
N(13) .3553(4) -.3116(4) .8402(3) .0480(6)
C(1) .3310(4) -.0129(4) .6940(4) .0397(6)
C(2) .2807(4) .1039(4) .5984(4) .0410(6)
C(3) .4584(4) .2920(4) .6012(4) .0413(8)
C(4) .4111(4) .4062(4) .5000(4) .0400(6)
C(11) .1764(4) -.3625(4) .7807(4) .0407(6)
H(1) .436 -.031 .658 4.1
H(1') .372 .051 .802 4.1
H(2) .181 .127 .640 4.3
H(2') .230 .033 .493 4.3
H(3) .560 .269 .564 4.3
H(3') .506 .364 .706 4.3
H(4) .375 .332 .389 4.2
H(4') .291 .416 .527 4.2
H(12) .043 -.582 .861 6.4
H(12') -.082 -.541 .750 6.4
H(13) .457 -.209 .832 4.8
H(13') .375 -.375 .916 4.8

loop_
_geom_angle_atom_site_label_1
_geom_angle_atom_site_label_2
_geom_angle_atom_site_label_3
_geom_angle_site_symmetry_3
_geom_angle
_geom_angle_publ_flag
Cl(1) Pd Cl(2) . 90.04(3) yes
C(1) S C(11) . 104.80(10) yes
S C(1) C(2) . 106.6(2) yes
C(1) C(2) C(3) . 111.5(3) yes
C(2) C(3) C(4) . 111.8(3) yes
C(3) C(4) C(4) 2_666 112.3(3) yes
S C(11) N(12) . 115.1(3) yes
S C(11) N(13) . 123.7(2) yes
N(12) C(11) N(13) . 121.2(4) yes

loop_
_geom_bond_atom_site_label_1
_geom_bond_atom_site_label_2
_geom_bond_distance
_geom_bond_publ_flag
Pd Cl(1) 2.3246(6) yes
Pd Cl(2) 2.3029(9) yes
S C(1) 1.804(2) yes
S C(11) 1.731(4) yes
N(12) C(11) 1.310(4) yes
N(13) C(11) 1.304(4) yes
C(1) C(2) 1.525(5) yes
C(2) C(3) 1.522(4) yes
C(3) C(4) 1.528(5) yes
C(4) C(4) 1.526(4) yes
N(12) H(12) 0.84 no
N(12) H(12') 0.88 no
N(13) H(13) 0.87 no
N(13) H(13') 0.95 no
C(1) H(1) 0.96 no
C(1) H(1') 0.96 no
C(2) H(2) 0.96 no
C(2) H(2') 0.96 no
C(3) H(3) 0.96 no
C(3) H(3') 0.96 no
C(4) H(4) 1.01 no
C(4) H(4') 1.02 no

loop_
_geom_torsion_atom_site_label_1
_geom_torsion_atom_site_label_2
_geom_torsion_atom_site_label_3
_geom_torsion_atom_site_label_4
_geom_torsion_site_symmetry_4
_geom_torsion
_geom_torsion_publ_flag
C(11) S C(1) C(2) . -179.5(2) yes
C(1) S C(11) N(12) . 170.5(3) yes
C(1) S C(11) N(13) . -11.9(3) yes
S C(1) C(2) C(3) . -176.0(2) yes
C(1) C(2) C(3) C(4) . 177.6(3) yes
C(2) C(3) C(4) C(4) 2_666 -179.2(3) yes
